data_7023335
loop_
_publ_author_name
'Ma, Xiao'
'Lin, Chen-Sheng'
'Zhang, Hui'
'Lin, Yi-Ji'
'Hu, Sheng-Min'
'Sheng, Tian-Lu'
'Wu, Xin-Tao'

_publ_section_title
;
 Synthesis, spectral and redox switchable cubic NLO properties of chiral
 dinuclear iron cyanide/isocyanide-bridged complexes.
;
_journal_issue 34
_journal_name_full 'Dalton transactions (Cambridge, England : 2003)'
_journal_page_first 12452
_journal_page_last 12459
_journal_paper_doi 10.1039/c3dt51197a
_journal_volume 42
_journal_year 2013
_chemical_formula_sum 'C68 H70 F6 Fe2 N O P5'
_chemical_formula_weight 1297.80
_chemical_name_systematic
; 
 ? 
;
_space_group_IT_number 1
_symmetry_cell_setting triclinic
_symmetry_space_group_name_Hall 'P 1'
_symmetry_space_group_name_H-M 'P 1'
_atom_sites_solution_hydrogens geom
_atom_sites_solution_primary direct
_atom_sites_solution_secondary difmap
_audit_creation_method SHELXL-97
_cell_angle_alpha 74.95(5)
_cell_angle_beta 77.34(5)
_cell_angle_gamma 66.64(4)
_cell_formula_units_Z 2
_cell_length_a 12.061(15)
_cell_length_b 12.350(13)
_cell_length_c 23.73(3)
_cell_measurement_reflns_used 5229
_cell_measurement_temperature 293(2)
_cell_measurement_theta_max 27.4835
_cell_measurement_theta_min 3.0406
_cell_volume 3107(7)
_computing_cell_refinement 'CrystalClear (Rigaku/MSC Inc., 2005)'
_computing_data_collection 'CrystalClear (Rigaku/MSC Inc., 2005)'
_computing_data_reduction 'CrystalClear (Rigaku/MSC Inc., 2005)'
_computing_molecular_graphics 'Bruker SHELXTL'
_computing_publication_material 'Bruker SHELXTL'
_computing_structure_refinement 'SHELXL-97 (Sheldrick, 1997)'
_computing_structure_solution 'SHELXS-97 (Sheldrick, 1990)'
_diffrn_ambient_temperature 293(2)
_diffrn_detector_area_resol_mean 14.6306
_diffrn_measured_fraction_theta_full 0.848
_diffrn_measured_fraction_theta_max 0.848
_diffrn_measurement_device_type Saturn70
_diffrn_measurement_method CCD_Profile_fitting
_diffrn_radiation_monochromator graphite
_diffrn_radiation_source 'Rotating Anode'
_diffrn_radiation_type MoK\a
_diffrn_radiation_wavelength 0.71073
_diffrn_reflns_av_R_equivalents 0.0358
_diffrn_reflns_av_sigmaI/netI 0.0843
_diffrn_reflns_limit_h_max 14
_diffrn_reflns_limit_h_min -14
_diffrn_reflns_limit_k_max 14
_diffrn_reflns_limit_k_min -13
_diffrn_reflns_limit_l_max 28
_diffrn_reflns_limit_l_min -28
_diffrn_reflns_number 14773
_diffrn_reflns_theta_full 25.00
_diffrn_reflns_theta_max 25.00
_diffrn_reflns_theta_min 2.02
_exptl_absorpt_coefficient_mu 0.658
_exptl_absorpt_correction_T_max 1.0000
_exptl_absorpt_correction_T_min 0.5770
_exptl_absorpt_correction_type multi-scan
_exptl_absorpt_process_details sadabs
_exptl_crystal_colour dark-brown
_exptl_crystal_density_diffrn 1.387
_exptl_crystal_density_method 'not measured'
_exptl_crystal_description Block
_exptl_crystal_F_000 1348
_exptl_crystal_size_max 0.25
_exptl_crystal_size_mid 0.20
_exptl_crystal_size_min 0.10
_refine_diff_density_max 0.502
_refine_diff_density_min -0.337
_refine_diff_density_rms 0.073
_refine_ls_abs_structure_details 'Flack H D (1983), Acta Cryst. A39, 876-881'
_refine_ls_abs_structure_Flack 0.12(4)
_refine_ls_extinction_method none
_refine_ls_goodness_of_fit_ref 0.891
_refine_ls_hydrogen_treatment constr
_refine_ls_matrix_type full
_refine_ls_number_parameters 1442
_refine_ls_number_reflns 13208
_refine_ls_number_restraints 415
_refine_ls_restrained_S_all 0.916
_refine_ls_R_factor_all 0.1079
_refine_ls_R_factor_gt 0.0785
_refine_ls_shift/su_max 0.002
_refine_ls_shift/su_mean 0.000
_refine_ls_structure_factor_coef Fsqd
_refine_ls_weighting_details 'calc w=1/[\s^2^(Fo^2^)+(0.0500P)^2^+12.0000P] where P=(Fo^2^+2Fc^2^)/3'
_refine_ls_weighting_scheme calc
_refine_ls_wR_factor_gt 0.1685
_refine_ls_wR_factor_ref 0.1900
_reflns_number_gt 8808
_reflns_number_total 13208
_reflns_threshold_expression >2sigma(I)
_cod_data_source_file c3dt51197a.txt
_cod_data_source_block a
_cod_depositor_comments
;
The following automatic conversions were performed:

'_exptl_absorpt_correction_type' value 'Multi-scan' changed to
'multi-scan' according to
/home/saulius/struct/CIF-dictionaries/cif_core.dic dictionary named
'cif_core.dic' version 2.4.2 from 2011-04-26.

Automatic conversion script
Id: cif_fix_values 1891 2012-01-12 08:04:46Z andrius 
;
_cod_original_cell_volume 3107(6)
_cod_original_sg_symbol_H-M P1
_cod_database_code 7023335

loop_
_symmetry_equiv_pos_as_xyz
'x, y, z'

loop_
_atom_site_label
_atom_site_type_symbol
_atom_site_fract_x
_atom_site_fract_y
_atom_site_fract_z
_atom_site_U_iso_or_equiv
_atom_site_adp_type
_atom_site_occupancy
_atom_site_symmetry_multiplicity
_atom_site_calc_flag
_atom_site_refinement_flags
Fe1 Fe 0.68466(18) 0.39369(19) 0.36718(8) 0.0516(6) Uani 1 1 d .
Fe2 Fe 0.5066(2) 0.4325(2) 0.57294(9) 0.0569(6) Uani 1 1 d .
Fe3 Fe 0.12945(19) 0.18152(19) 0.81461(9) 0.0521(6) Uani 1 1 d .
Fe4 Fe -0.05002(16) 0.22065(17) 1.02033(8) 0.0464(6) Uani 1 1 d .
P1 P 0.8419(4) 0.2364(4) 0.39849(18) 0.0553(11) Uani 1 1 d .
P2 P 0.8094(4) 0.4916(4) 0.34714(19) 0.0546(11) Uani 1 1 d .
P3 P 0.6011(5) 0.5369(5) 0.5888(2) 0.0600(12) Uani 1 1 d .
P4 P 0.3572(5) 0.6026(5) 0.5515(2) 0.0711(14) Uani 1 1 d .
P5 P 0.0330(5) 0.0769(5) 0.7991(2) 0.0630(13) Uani 1 1 d .
P6 P 0.2793(4) 0.0101(4) 0.8366(2) 0.0576(12) Uani 1 1 d .
P7 P -0.1771(4) 0.1245(4) 1.04116(19) 0.0516(11) Uani 1 1 d .
P8 P -0.2068(3) 0.3774(4) 0.98883(18) 0.0468(10) Uani 1 1 d .
P9 P 0.3264(5) 0.1369(5) 0.4537(2) 0.0859(17) Uani 1 1 d DU
P10 P 0.3103(4) 0.4795(4) 0.9341(2) 0.0793(16) Uani 1 1 d DU
F1 F 0.3226(15) 0.0289(12) 0.4329(7) 0.184(6) Uani 1 1 d DU
F2 F 0.3377(13) 0.2463(10) 0.4703(6) 0.151(5) Uani 1 1 d DU
F3 F 0.2615(12) 0.2235(12) 0.4002(5) 0.147(5) Uani 1 1 d DU
F4 F 0.3823(14) 0.0541(13) 0.5110(5) 0.178(6) Uiso 1 1 d DU
F5 F 0.4565(12) 0.1278(19) 0.4205(8) 0.193(7) Uani 1 1 d DU
F6 F 0.1987(9) 0.1279(18) 0.4817(7) 0.179(7) Uani 1 1 d DU
F7 F 0.3234(14) 0.4318(16) 0.8789(5) 0.181(5) Uani 1 1 d DU
F8 F 0.4356(11) 0.4694(17) 0.8985(7) 0.165(6) Uani 1 1 d DU
F9 F 0.2349(10) 0.6054(8) 0.9051(5) 0.140(4) Uani 1 1 d DU
F10 F 0.1859(10) 0.4766(17) 0.9654(9) 0.203(8) Uani 1 1 d DU
F11 F 0.2952(14) 0.5311(15) 0.9884(5) 0.183(7) Uani 1 1 d DU
F12 F 0.3866(14) 0.3578(11) 0.9681(7) 0.185(7) Uani 1 1 d DU
N1 N 0.6321(12) 0.4185(13) 0.4471(6) 0.056(3) Uani 1 1 d .
N2 N 0.0476(12) 0.1776(12) 0.8941(7) 0.062(4) Uani 1 1 d .
C1 C 0.5770(15) 0.4398(15) 0.4936(6) 0.052(4) Uani 1 1 d .
C2 C 0.610(2) 0.485(2) 0.2903(7) 0.082(7) Uani 1 1 d .
H2A H 0.6300 0.5481 0.2653 0.098 Uiso 1 1 calc R
C3 C 0.6686(17) 0.3639(19) 0.2877(8) 0.065(5) Uani 1 1 d .
H3A H 0.7327 0.3335 0.2593 0.078 Uiso 1 1 calc R
C4 C 0.6178(16) 0.2954(18) 0.3333(7) 0.071(6) Uani 1 1 d .
H4A H 0.6418 0.2121 0.3417 0.085 Uiso 1 1 calc R
C5 C 0.5227(17) 0.3766(16) 0.3645(7) 0.068(5) Uani 1 1 d .
H5A H 0.4731 0.3548 0.3978 0.082 Uiso 1 1 calc R
C6 C 0.5128(18) 0.4956(18) 0.3384(8) 0.074(6) Uani 1 1 d .
H6A H 0.4559 0.5659 0.3497 0.089 Uiso 1 1 calc R
C7 C 0.9487(15) 0.4055(17) 0.3853(8) 0.059(4) Uani 1 1 d .
H7A H 1.0199 0.3768 0.3571 0.071 Uiso 1 1 calc R
H7B H 0.9628 0.4556 0.4062 0.071 Uiso 1 1 calc R
C8 C 0.9210(17) 0.2976(17) 0.4292(8) 0.068(5) Uani 1 1 d .
H8A H 0.8724 0.3246 0.4647 0.081 Uiso 1 1 calc R
H8B H 0.9971 0.2352 0.4400 0.081 Uiso 1 1 calc R
C9 C 0.8778(16) 0.5164(16) 0.2699(8) 0.061(4) Uani 1 1 d .
C10 C 0.9486(16) 0.4265(16) 0.2433(7) 0.064(5) Uani 1 1 d .
H10A H 0.9674 0.3484 0.2649 0.077 Uiso 1 1 calc R
C11 C 0.996(2) 0.444(2) 0.1847(8) 0.102(8) Uani 1 1 d .
H11A H 1.0612 0.3840 0.1690 0.123 Uiso 1 1 calc R
C12 C 0.938(2) 0.5621(17) 0.1480(7) 0.084(7) Uani 1 1 d .
H12A H 0.9517 0.5730 0.1071 0.101 Uiso 1 1 calc R
C13 C 0.869(2) 0.651(2) 0.1744(8) 0.078(6) Uani 1 1 d .
H13A H 0.8489 0.7287 0.1527 0.094 Uiso 1 1 calc R
C14 C 0.8218(19) 0.6341(15) 0.2340(8) 0.076(6) Uani 1 1 d .
H14A H 0.7580 0.6951 0.2500 0.092 Uiso 1 1 calc R
C15 C 0.7603(19) 0.6389(18) 0.3649(8) 0.069(5) Uani 1 1 d .
C16 C 0.833(2) 0.7002(19) 0.3623(10) 0.096(8) Uani 1 1 d .
H16A H 0.9152 0.6628 0.3495 0.115 Uiso 1 1 calc R
C17 C 0.802(3) 0.807(2) 0.3760(10) 0.104(9) Uani 1 1 d U
H17A H 0.8610 0.8395 0.3742 0.125 Uiso 1 1 calc R
C18 C 0.698(2) 0.861(2) 0.3904(10) 0.098(7) Uani 1 1 d U
H18A H 0.6754 0.9327 0.4030 0.117 Uiso 1 1 calc R
C19 C 0.608(2) 0.816(2) 0.3886(9) 0.095(7) Uani 1 1 d .
H19A H 0.5273 0.8661 0.3955 0.115 Uiso 1 1 calc R
C20 C 0.630(2) 0.702(2) 0.3771(8) 0.082(7) Uani 1 1 d .
H20A H 0.5704 0.6717 0.3773 0.099 Uiso 1 1 calc R
C21 C 0.9559(14) 0.1483(15) 0.3466(7) 0.051(4) Uani 1 1 d .
C22 C 0.9120(18) 0.1065(18) 0.3120(9) 0.073(6) Uani 1 1 d .
H22A H 0.8299 0.1181 0.3155 0.088 Uiso 1 1 calc R
C23 C 1.006(2) 0.041(2) 0.2683(9) 0.107(9) Uani 1 1 d .
H23A H 0.9833 0.0024 0.2463 0.128 Uiso 1 1 calc R
C24 C 1.1184(18) 0.035(2) 0.2595(9) 0.078(6) Uani 1 1 d .
H24A H 1.1723 0.0028 0.2283 0.094 Uiso 1 1 calc R
C25 C 1.1547(19) 0.077(2) 0.2968(11) 0.093(7) Uani 1 1 d .
H25A H 1.2369 0.0639 0.2937 0.112 Uiso 1 1 calc R
C26 C 1.075(2) 0.136(2) 0.3391(9) 0.089(7) Uani 1 1 d .
H26A H 1.1024 0.1686 0.3624 0.107 Uiso 1 1 calc R
C27 C 0.8257(16) 0.1158(16) 0.4553(7) 0.056(4) Uani 1 1 d .
C28 C 0.9186(19) 0.026(2) 0.4790(10) 0.090(7) Uani 1 1 d .
H28A H 0.9968 0.0258 0.4648 0.108 Uiso 1 1 calc R
C29 C 0.906(2) -0.069(2) 0.5240(11) 0.097(8) Uani 1 1 d .
H29A H 0.9716 -0.1232 0.5434 0.117 Uiso 1 1 calc R
C30 C 0.791(2) -0.081(2) 0.5393(8) 0.086(7) Uani 1 1 d .
H30A H 0.7811 -0.1471 0.5665 0.103 Uiso 1 1 calc R
C31 C 0.702(2) 0.0003(17) 0.5150(8) 0.077(6) Uani 1 1 d .
H31A H 0.6267 -0.0086 0.5252 0.092 Uiso 1 1 calc R
C32 C 0.710(2) 0.108(2) 0.4717(9) 0.083(6) Uani 1 1 d .
H32A H 0.6413 0.1670 0.4562 0.100 Uiso 1 1 calc R
C33 C 0.561(2) 0.2997(19) 0.6484(8) 0.080(6) Uani 1 1 d .
H33A H 0.6083 0.2942 0.6757 0.096 Uiso 1 1 calc R
C34 C 0.431(3) 0.360(2) 0.6505(8) 0.104(9) Uani 1 1 d U
H34A H 0.3818 0.4089 0.6769 0.125 Uiso 1 1 calc R
C35 C 0.389(2) 0.3312(18) 0.6037(10) 0.082(6) Uani 1 1 d .
H35A H 0.3093 0.3535 0.5969 0.098 Uiso 1 1 calc R
C36 C 0.492(2) 0.2655(19) 0.5730(9) 0.079(6) Uani 1 1 d .
H36A H 0.4945 0.2340 0.5410 0.095 Uiso 1 1 calc R
C37 C 0.601(2) 0.2516(15) 0.5981(8) 0.081(6) Uani 1 1 d .
H37A H 0.6814 0.2165 0.5826 0.097 Uiso 1 1 calc R
C38 C 0.3965(15) 0.7312(16) 0.5512(11) 0.085(6) Uani 1 1 d .
H38A H 0.3678 0.7953 0.5181 0.102 Uiso 1 1 calc R
H38B H 0.3605 0.7617 0.5873 0.102 Uiso 1 1 calc R
C39 C 0.5405(15) 0.6818(15) 0.5456(8) 0.070(4) Uani 1 1 d U
H39A H 0.5722 0.6760 0.5044 0.083 Uiso 1 1 calc R
C40 C 0.5752(14) 0.7813(11) 0.5600(6) 0.077(4) Uani 1 1 d .
H40A H 0.5628 0.8485 0.5277 0.115 Uiso 1 1 calc R
H40B H 0.6592 0.7485 0.5663 0.115 Uiso 1 1 calc R
H40C H 0.5247 0.8074 0.5949 0.115 Uiso 1 1 calc R
C41 C 0.5902(15) 0.5581(18) 0.6637(7) 0.082(6) Uani 1 1 d .
C42 C 0.4910(18) 0.5583(18) 0.7043(7) 0.086(6) Uani 1 1 d U
H42A H 0.4300 0.5418 0.6941 0.104 Uiso 1 1 calc R
C43 C 0.476(2) 0.582(2) 0.7613(9) 0.108(8) Uani 1 1 d U
H43A H 0.4057 0.5843 0.7878 0.129 Uiso 1 1 calc R
C44 C 0.566(2) 0.602(2) 0.7746(7) 0.125(11) Uani 1 1 d .
H44A H 0.5595 0.6145 0.8123 0.150 Uiso 1 1 calc R
C45 C 0.666(2) 0.604(3) 0.7373(9) 0.146(12) Uani 1 1 d .
H45A H 0.7241 0.6235 0.7482 0.175 Uiso 1 1 calc R
C46 C 0.683(2) 0.575(3) 0.6810(10) 0.129(9) Uani 1 1 d U
H46A H 0.7558 0.5686 0.6561 0.155 Uiso 1 1 calc R
C47 C 0.7633(9) 0.4953(12) 0.5652(5) 0.088(7) Uani 1 1 d G
C48 C 0.8343(12) 0.3811(11) 0.5915(6) 0.085(6) Uani 1 1 d G
H48A H 0.7975 0.3315 0.6182 0.102 Uiso 1 1 calc R
C49 C 0.9604(11) 0.3412(13) 0.5781(8) 0.104(8) Uani 1 1 d G
H49A H 1.0080 0.2649 0.5957 0.125 Uiso 1 1 calc R
C50 C 1.0155(9) 0.4155(18) 0.5383(8) 0.104(9) Uani 1 1 d G
H50A H 1.0998 0.3888 0.5293 0.125 Uiso 1 1 calc R
C51 C 0.9444(15) 0.5296(17) 0.5119(7) 0.168(15) Uani 1 1 d GU
H51A H 0.9812 0.5793 0.4853 0.201 Uiso 1 1 calc R
C52 C 0.8183(14) 0.5695(12) 0.5254(6) 0.094(7) Uani 1 1 d G
H52A H 0.7708 0.6459 0.5077 0.112 Uiso 1 1 calc R
C53 C 0.2123(12) 0.6334(14) 0.6017(5) 0.084(6) Uani 1 1 d G
C54 C 0.1256(15) 0.5933(15) 0.5933(6) 0.124(10) Uani 1 1 d G
H54A H 0.1385 0.5578 0.5612 0.149 Uiso 1 1 calc R
C55 C 0.0197(14) 0.6062(18) 0.6329(8) 0.117(9) Uani 1 1 d GU
H55A H -0.0383 0.5793 0.6273 0.140 Uiso 1 1 calc R
C56 C 0.0005(13) 0.6592(19) 0.6809(7) 0.126(10) Uani 1 1 d GU
H56A H -0.0704 0.6679 0.7074 0.151 Uiso 1 1 calc R
C57 C 0.0872(16) 0.6993(16) 0.6893(6) 0.136(10) Uani 1 1 d GU
H57A H 0.0744 0.7348 0.7214 0.164 Uiso 1 1 calc R
C58 C 0.1932(13) 0.6864(14) 0.6497(6) 0.096(6) Uani 1 1 d GU
H58A H 0.2512 0.7133 0.6553 0.115 Uiso 1 1 calc R
C59 C 0.2962(12) 0.6378(13) 0.4830(5) 0.075(6) Uani 1 1 d G
C60 C 0.2487(14) 0.7556(11) 0.4530(7) 0.095(7) Uani 1 1 d GU
H60A H 0.2546 0.8177 0.4660 0.114 Uiso 1 1 calc R
C61 C 0.1925(14) 0.7805(12) 0.4034(7) 0.121(10) Uani 1 1 d G
H61A H 0.1608 0.8593 0.3833 0.146 Uiso 1 1 calc R
C62 C 0.1838(14) 0.6877(16) 0.3839(6) 0.122(9) Uani 1 1 d GU
H62A H 0.1462 0.7044 0.3508 0.146 Uiso 1 1 calc R
C63 C 0.2313(13) 0.5699(14) 0.4140(6) 0.095(7) Uani 1 1 d GU
H63A H 0.2254 0.5078 0.4009 0.114 Uiso 1 1 calc R
C64 C 0.2874(12) 0.5449(10) 0.4635(6) 0.097(8) Uani 1 1 d G
H64A H 0.3192 0.4661 0.4836 0.117 Uiso 1 1 calc R
C65 C 0.0092(13) 0.1864(13) 0.9415(6) 0.043(4) Uani 1 1 d .
C66 C 0.040(2) 0.3660(19) 0.7908(9) 0.073(5) Uani 1 1 d .
H66A H -0.0401 0.4115 0.8028 0.088 Uiso 1 1 calc R
C67 C 0.137(2) 0.3414(16) 0.8170(9) 0.072(6) Uani 1 1 d .
H67A H 0.1335 0.3633 0.8522 0.087 Uiso 1 1 calc R
C68 C 0.2433(19) 0.2791(18) 0.7850(8) 0.069(5) Uani 1 1 d .
H68A H 0.3225 0.2530 0.7935 0.083 Uiso 1 1 calc R
C69 C 0.206(2) 0.264(2) 0.7373(9) 0.081(6) Uani 1 1 d .
H69A H 0.2584 0.2278 0.7070 0.098 Uiso 1 1 calc R
C70 C 0.084(3) 0.309(2) 0.7405(10) 0.097(8) Uani 1 1 d .
H70A H 0.0375 0.3036 0.7155 0.116 Uiso 1 1 calc R
C71 C 0.093(3) -0.089(2) 0.8339(12) 0.121(9) Uani 1 1 d U
H71A H 0.0499 -0.1054 0.8728 0.145 Uiso 1 1 calc R
H71B H 0.0882 -0.1388 0.8095 0.145 Uiso 1 1 calc R
C72 C 0.206(3) -0.105(2) 0.8362(17) 0.177(15) Uani 1 1 d U
H72A H 0.2520 -0.1442 0.8033 0.212 Uiso 1 1 calc R
H72B H 0.2271 -0.1663 0.8713 0.212 Uiso 1 1 calc R
C73 C 0.4205(15) -0.0168(13) 0.7835(7) 0.066(5) Uani 1 1 d .
C74 C 0.437(3) -0.053(3) 0.7332(13) 0.169(13) Uani 1 1 d U
H74A H 0.3760 -0.0694 0.7231 0.202 Uiso 1 1 calc R
C75 C 0.552(3) -0.066(3) 0.6933(11) 0.191(18) Uani 1 1 d U
H75A H 0.5664 -0.0967 0.6595 0.229 Uiso 1 1 calc R
C76 C 0.631(3) -0.034(3) 0.7053(12) 0.167(16) Uani 1 1 d .
H76A H 0.7023 -0.0402 0.6793 0.200 Uiso 1 1 calc R
C77 C 0.6155(17) 0.004(2) 0.7509(10) 0.117(10) Uani 1 1 d .
H77A H 0.6753 0.0258 0.7587 0.140 Uiso 1 1 calc R
C78 C 0.5106(16) 0.0151(14) 0.7902(7) 0.077(6) Uani 1 1 d .
H78A H 0.5016 0.0465 0.8233 0.093 Uiso 1 1 calc R
C79 C 0.3440(13) -0.0239(18) 0.9060(6) 0.075(6) Uani 1 1 d .
C80 C 0.4059(19) -0.1430(16) 0.9305(8) 0.105(8) Uani 1 1 d .
H80A H 0.4135 -0.2075 0.9147 0.126 Uiso 1 1 calc R
C81 C 0.457(2) -0.157(2) 0.9829(9) 0.125(9) Uani 1 1 d .
H81A H 0.4871 -0.2342 1.0055 0.150 Uiso 1 1 calc R
C82 C 0.4644(17) -0.0673(19) 1.0000(8) 0.091(6) Uani 1 1 d U
H82A H 0.5081 -0.0813 1.0306 0.109 Uiso 1 1 calc R
C83 C 0.4077(13) 0.044(2) 0.9727(7) 0.090(7) Uani 1 1 d .
H83A H 0.4093 0.1077 0.9858 0.108 Uiso 1 1 calc R
C84 C 0.3470(13) 0.0677(14) 0.9259(7) 0.076(6) Uani 1 1 d .
H84A H 0.3080 0.1468 0.9079 0.091 Uiso 1 1 calc R
C85 C 0.0423(10) 0.0597(13) 0.7229(4) 0.075(6) Uani 1 1 d G
C86 C -0.0525(10) 0.0509(14) 0.7022(5) 0.082(6) Uani 1 1 d G
H86A H -0.1261 0.0582 0.7263 0.099 Uiso 1 1 calc R
C87 C -0.0372(13) 0.0312(17) 0.6454(6) 0.116(8) Uani 1 1 d GU
H87A H -0.1006 0.0253 0.6316 0.139 Uiso 1 1 calc R
C88 C 0.0729(15) 0.0203(17) 0.6094(4) 0.136(11) Uani 1 1 d GU
H88A H 0.0831 0.0071 0.5715 0.163 Uiso 1 1 calc R
C89 C 0.1676(12) 0.0291(15) 0.6301(5) 0.098(7) Uani 1 1 d G
H89A H 0.2413 0.0218 0.6060 0.118 Uiso 1 1 calc R
C90 C 0.1523(10) 0.0488(14) 0.6869(5) 0.095(7) Uani 1 1 d G
H90A H 0.2157 0.0547 0.7007 0.114 Uiso 1 1 calc R
C91 C -0.1294(12) 0.1209(14) 0.8228(7) 0.061(5) Uani 1 1 d .
C92 C -0.211(2) 0.231(2) 0.7974(9) 0.106(8) Uani 1 1 d .
H92A H -0.1808 0.2826 0.7685 0.128 Uiso 1 1 calc R
C93 C -0.338(3) 0.265(2) 0.8137(11) 0.126(10) Uani 1 1 d .
H93A H -0.3894 0.3411 0.7977 0.152 Uiso 1 1 calc R
C94 C -0.383(3) 0.191(3) 0.8513(12) 0.137(11) Uani 1 1 d U
H94A H -0.4664 0.2090 0.8586 0.165 Uiso 1 1 calc R
C95 C -0.3101(15) 0.0903(17) 0.8787(9) 0.091(6) Uani 1 1 d .
H95A H -0.3425 0.0412 0.9085 0.109 Uiso 1 1 calc R
C96 C -0.182(2) 0.056(2) 0.8634(8) 0.110(9) Uani 1 1 d .
H96A H -0.1330 -0.0176 0.8831 0.132 Uiso 1 1 calc R
C97 C 0.0250(16) 0.3133(18) 1.0556(9) 0.066(5) Uani 1 1 d .
H97A H 0.0080 0.3957 1.0477 0.080 Uiso 1 1 calc R
C98 C 0.1149(13) 0.234(2) 1.0254(8) 0.073(6) Uani 1 1 d .
H98A H 0.1667 0.2540 0.9927 0.088 Uiso 1 1 calc R
C99 C 0.1182(13) 0.1200(18) 1.0500(8) 0.059(5) Uani 1 1 d .
H99A H 0.1734 0.0511 1.0367 0.071 Uiso 1 1 calc R
C100 C 0.0270(18) 0.121(2) 1.0982(9) 0.077(6) Uani 1 1 d U
H10B H 0.0111 0.0553 1.1230 0.092 Uiso 1 1 calc R
C101 C -0.0394(19) 0.252(2) 1.1009(7) 0.078(6) Uani 1 1 d .
H10C H -0.1078 0.2855 1.1267 0.093 Uiso 1 1 calc R
C102 C -0.2963(17) 0.3152(17) 0.9594(8) 0.057(4) Uani 1 1 d U
H10D H -0.3748 0.3763 0.9512 0.069 Uiso 1 1 calc R
H10E H -0.2526 0.2872 0.9233 0.069 Uiso 1 1 calc R
C103 C -0.3120(17) 0.2169(18) 1.0044(8) 0.064(4) Uani 1 1 d DU
H10F H -0.3694 0.2576 1.0352 0.077 Uiso 1 1 calc R
C104 C -0.377(3) 0.145(3) 0.9913(15) 0.296(19) Uani 1 1 d DU
H10G H -0.4466 0.1982 0.9721 0.444 Uiso 1 1 calc R
H10H H -0.4030 0.0992 1.0275 0.444 Uiso 1 1 calc R
H10I H -0.3223 0.0907 0.9662 0.444 Uiso 1 1 calc R
C105 C -0.1230(17) -0.0259(16) 1.0228(7) 0.056(4) Uani 1 1 d .
C106 C -0.2130(19) -0.0754(18) 1.0250(9) 0.070(5) Uani 1 1 d .
H10J H -0.2959 -0.0344 1.0344 0.084 Uiso 1 1 calc R
C107 C -0.165(2) -0.193(2) 1.0118(11) 0.099(8) Uani 1 1 d U
H10K H -0.2176 -0.2306 1.0110 0.119 Uiso 1 1 calc R
C108 C -0.0276(18) -0.2565(16) 0.9989(7) 0.073(5) Uani 1 1 d U
H10L H 0.0031 -0.3348 0.9923 0.088 Uiso 1 1 calc R
C109 C 0.050(2) -0.2013(18) 0.9969(9) 0.093(8) Uani 1 1 d U
H10M H 0.1338 -0.2373 0.9883 0.112 Uiso 1 1 calc R
C110 C -0.008(2) -0.0834(18) 1.0091(8) 0.069(5) Uani 1 1 d .
H11B H 0.0435 -0.0423 1.0070 0.083 Uiso 1 1 calc R
C111 C -0.2292(16) 0.0901(16) 1.1201(6) 0.054(4) Uani 1 1 d .
C112 C -0.3237(19) 0.193(2) 1.1474(9) 0.089(7) Uani 1 1 d .
H11C H -0.3560 0.2682 1.1238 0.107 Uiso 1 1 calc R
C113 C -0.3615(19) 0.176(2) 1.2062(9) 0.082(6) Uani 1 1 d .
H11D H -0.4094 0.2414 1.2242 0.099 Uiso 1 1 calc R
C114 C -0.329(2) 0.065(2) 1.2378(10) 0.082(6) Uani 1 1 d U
H11E H -0.3711 0.0504 1.2750 0.099 Uiso 1 1 calc R
C115 C -0.233(2) -0.030(2) 1.2167(9) 0.107(8) Uani 1 1 d .
H11F H -0.1926 -0.1007 1.2416 0.129 Uiso 1 1 calc R
C116 C -0.2011(19) -0.013(2) 1.1532(8) 0.081(6) Uani 1 1 d .
H11G H -0.1579 -0.0797 1.1361 0.097 Uiso 1 1 calc R
C117 C -0.1858(15) 0.5021(14) 0.9318(8) 0.052(4) Uani 1 1 d .
C118 C -0.0769(14) 0.5160(16) 0.9147(8) 0.060(5) Uani 1 1 d .
H11H H -0.0111 0.4588 0.9330 0.072 Uiso 1 1 calc R
C119 C -0.0569(18) 0.603(2) 0.8747(10) 0.085(6) Uani 1 1 d .
H11I H 0.0211 0.6045 0.8624 0.102 Uiso 1 1 calc R
C120 C -0.160(2) 0.695(2) 0.8505(10) 0.088(7) Uani 1 1 d .
H12B H -0.1508 0.7612 0.8234 0.106 Uiso 1 1 calc R
C121 C -0.271(2) 0.6880(19) 0.8665(10) 0.088(7) Uani 1 1 d .
H12C H -0.3375 0.7504 0.8505 0.106 Uiso 1 1 calc R
C122 C -0.2905(19) 0.5945(19) 0.9045(9) 0.081(6) Uani 1 1 d .
H12D H -0.3670 0.5882 0.9134 0.097 Uiso 1 1 calc R
C123 C -0.3158(18) 0.4554(16) 1.0421(7) 0.063(5) Uani 1 1 d .
C124 C -0.2888(16) 0.515(2) 1.0788(8) 0.071(6) Uani 1 1 d .
H12E H -0.2100 0.5159 1.0709 0.086 Uiso 1 1 calc R
C125 C -0.3556(19) 0.567(2) 1.1203(10) 0.090(7) Uani 1 1 d .
H12G H -0.3251 0.5927 1.1451 0.108 Uiso 1 1 calc R
C126 C -0.482(3) 0.584(3) 1.1261(12) 0.115(9) Uani 1 1 d U
H12H H -0.5369 0.6310 1.1523 0.138 Uiso 1 1 calc R
C127 C -0.524(2) 0.536(3) 1.0962(11) 0.102(8) Uani 1 1 d .
H12I H -0.6041 0.5403 1.1049 0.122 Uiso 1 1 calc R
C128 C -0.4454(13) 0.4783(17) 1.0507(9) 0.069(5) Uani 1 1 d .
H12J H -0.4773 0.4545 1.0258 0.083 Uiso 1 1 calc R
O1 O 0.2436(15) 0.6074(19) 0.2098(10) 0.170(7) Uani 1 1 d DU
C129 C 0.208(2) 0.518(2) 0.2541(13) 0.166(9) Uani 1 1 d DU
H12K H 0.1420 0.5061 0.2430 0.200 Uiso 1 1 calc R
H12L H 0.1805 0.5454 0.2914 0.200 Uiso 1 1 calc R
C130 C 0.317(3) 0.403(3) 0.2601(13) 0.173(12) Uani 1 1 d DU
H13B H 0.3080 0.3478 0.2406 0.259 Uiso 1 1 calc R
H13C H 0.3220 0.3674 0.3010 0.259 Uiso 1 1 calc R
H13D H 0.3897 0.4186 0.2424 0.259 Uiso 1 1 calc R
C131 C 0.142(2) 0.722(2) 0.2009(12) 0.166(9) Uani 1 1 d DU
H13E H 0.1291 0.7680 0.2308 0.199 Uiso 1 1 calc R
H13F H 0.0671 0.7114 0.1997 0.199 Uiso 1 1 calc R
C132 C 0.191(2) 0.779(3) 0.1414(12) 0.210(15) Uani 1 1 d DU
H13G H 0.2335 0.8259 0.1465 0.315 Uiso 1 1 calc R
H13H H 0.1247 0.8291 0.1193 0.315 Uiso 1 1 calc R
H13I H 0.2460 0.7166 0.1205 0.315 Uiso 1 1 calc R
O2 O 0.417(3) 0.013(3) 0.1820(13) 0.240(11) Uani 1 1 d DU
C133 C 0.476(4) -0.105(3) 0.1676(15) 0.244(14) Uani 1 1 d DU
H13J H 0.5521 -0.1164 0.1417 0.293 Uiso 1 1 calc R
H13K H 0.4225 -0.1309 0.1533 0.293 Uiso 1 1 calc R
C134 C 0.491(3) -0.156(4) 0.2319(14) 0.27(2) Uani 1 1 d DU
H13L H 0.4539 -0.0922 0.2537 0.406 Uiso 1 1 calc R
H13M H 0.5756 -0.1942 0.2360 0.406 Uiso 1 1 calc R
H13N H 0.4514 -0.2139 0.2467 0.406 Uiso 1 1 calc R
C135 C 0.371(4) 0.093(3) 0.1291(15) 0.224(13) Uani 1 1 d DU
H13O H 0.2954 0.0868 0.1250 0.269 Uiso 1 1 calc R
H13P H 0.4293 0.0712 0.0948 0.269 Uiso 1 1 calc R
C136 C 0.350(3) 0.219(3) 0.134(2) 0.228(16) Uani 1 1 d DU
H13Q H 0.3595 0.2189 0.1735 0.342 Uiso 1 1 calc R
H13R H 0.2684 0.2707 0.1267 0.342 Uiso 1 1 calc R
H13S H 0.4072 0.2478 0.1064 0.342 Uiso 1 1 calc R

loop_
_atom_site_aniso_label
_atom_site_aniso_U_11
_atom_site_aniso_U_22
_atom_site_aniso_U_33
_atom_site_aniso_U_23
_atom_site_aniso_U_13
_atom_site_aniso_U_12
Fe1 0.0625(14) 0.0595(15) 0.0389(12) -0.0089(11) -0.0036(9) -0.0301(12)
Fe2 0.0787(17) 0.0541(15) 0.0416(12) -0.0051(11) 0.0034(11) -0.0361(13)
Fe3 0.0599(14) 0.0431(13) 0.0468(13) -0.0051(10) 0.0009(10) -0.0181(11)
Fe4 0.0415(12) 0.0472(13) 0.0469(12) -0.0099(11) -0.0050(9) -0.0120(10)
P1 0.068(3) 0.049(3) 0.044(2) -0.007(2) -0.0058(18) -0.019(2)
P2 0.067(3) 0.054(3) 0.048(2) -0.009(2) -0.0037(19) -0.029(2)
P3 0.075(3) 0.059(3) 0.050(3) -0.007(2) -0.011(2) -0.030(2)
P4 0.076(3) 0.075(3) 0.069(3) -0.009(3) 0.008(2) -0.047(3)
P5 0.081(3) 0.061(3) 0.051(3) -0.008(2) -0.008(2) -0.031(3)
P6 0.049(3) 0.037(2) 0.069(3) -0.004(2) 0.000(2) -0.0048(19)
P7 0.054(3) 0.050(3) 0.049(2) -0.013(2) -0.0010(18) -0.017(2)
P8 0.040(2) 0.050(3) 0.053(2) -0.012(2) -0.0076(16) -0.0170(18)
P9 0.081(4) 0.079(4) 0.103(4) -0.004(3) -0.022(3) -0.037(3)
P10 0.043(3) 0.071(3) 0.116(4) -0.019(3) -0.010(2) -0.011(2)
F1 0.180(10) 0.143(9) 0.243(10) -0.064(8) 0.004(8) -0.073(7)
F2 0.190(13) 0.115(9) 0.180(11) -0.059(8) -0.015(9) -0.075(9)
F3 0.128(8) 0.166(9) 0.147(7) 0.011(7) -0.059(6) -0.056(7)
F5 0.170(10) 0.176(11) 0.205(10) -0.027(8) 0.014(8) -0.061(8)
F6 0.048(7) 0.232(16) 0.190(12) 0.018(11) 0.000(7) -0.025(8)
F7 0.188(11) 0.210(11) 0.181(9) -0.103(8) -0.034(8) -0.064(9)
F8 0.121(8) 0.180(9) 0.155(8) -0.001(7) 0.020(6) -0.054(7)
F9 0.127(7) 0.093(6) 0.162(7) 0.014(6) -0.032(6) -0.018(6)
F10 0.069(8) 0.211(15) 0.308(17) 0.041(13) 0.003(9) -0.101(9)
F11 0.167(12) 0.230(16) 0.134(9) -0.077(10) -0.033(8) -0.019(12)
F12 0.167(10) 0.136(9) 0.196(10) 0.017(8) -0.020(8) -0.030(7)
N1 0.046(7) 0.058(8) 0.061(8) -0.003(7) -0.009(6) -0.020(6)
N2 0.039(7) 0.040(8) 0.089(11) -0.004(7) -0.005(6) -0.004(6)
C1 0.070(10) 0.066(11) 0.034(7) -0.011(7) -0.007(6) -0.039(8)
C2 0.113(15) 0.109(15) 0.038(7) 0.028(8) -0.034(8) -0.070(12)
C3 0.059(11) 0.083(15) 0.062(11) -0.027(11) -0.006(8) -0.027(10)
C4 0.082(12) 0.077(13) 0.049(9) -0.023(9) -0.026(8) -0.007(10)
C5 0.105(13) 0.060(11) 0.053(9) -0.013(8) 0.005(8) -0.050(10)
C6 0.085(13) 0.062(12) 0.061(11) -0.006(10) -0.014(9) -0.014(10)
C7 0.051(9) 0.066(10) 0.071(10) -0.028(8) -0.005(7) -0.024(8)
C8 0.078(12) 0.064(11) 0.053(9) -0.012(8) -0.013(8) -0.014(9)
C9 0.056(9) 0.051(10) 0.066(10) -0.015(8) -0.004(7) -0.010(7)
C10 0.068(11) 0.060(11) 0.060(10) 0.003(8) -0.012(8) -0.027(9)
C11 0.135(19) 0.100(17) 0.057(11) -0.045(12) 0.001(11) -0.016(14)
C12 0.152(18) 0.061(10) 0.030(6) -0.002(6) 0.010(8) -0.045(11)
C13 0.104(15) 0.095(15) 0.055(10) -0.016(10) 0.001(9) -0.062(13)
C14 0.115(15) 0.034(8) 0.072(11) -0.005(8) -0.040(10) -0.007(9)
C15 0.083(14) 0.062(12) 0.056(11) 0.001(9) -0.007(9) -0.030(11)
C16 0.14(2) 0.050(11) 0.093(15) -0.017(11) -0.004(13) -0.035(13)
C17 0.18(2) 0.097(16) 0.083(12) -0.014(10) -0.014(12) -0.103(17)
C18 0.117(11) 0.092(10) 0.089(9) -0.030(8) -0.010(8) -0.038(8)
C19 0.115(17) 0.103(17) 0.076(12) -0.032(11) 0.007(10) -0.048(14)
C20 0.092(15) 0.069(13) 0.065(12) -0.016(10) 0.006(9) -0.014(11)
C21 0.044(8) 0.052(9) 0.057(9) -0.021(7) 0.001(6) -0.015(7)
C22 0.065(11) 0.067(12) 0.078(11) -0.033(10) 0.005(8) -0.009(9)
C23 0.118(18) 0.14(2) 0.068(11) -0.073(13) 0.006(11) -0.028(16)
C24 0.059(10) 0.089(13) 0.078(10) -0.040(9) 0.016(7) -0.017(8)
C25 0.052(12) 0.078(15) 0.129(18) -0.038(14) 0.008(11) -0.002(10)
C26 0.125(18) 0.079(15) 0.067(11) -0.027(11) 0.007(10) -0.045(13)
C27 0.067(10) 0.070(12) 0.049(9) -0.019(8) -0.012(7) -0.036(9)
C28 0.070(13) 0.085(14) 0.097(14) 0.034(12) -0.025(10) -0.036(11)
C29 0.108(19) 0.085(16) 0.112(18) 0.018(13) -0.049(14) -0.054(14)
C30 0.116(19) 0.075(14) 0.049(10) 0.008(10) -0.011(10) -0.029(13)
C31 0.106(15) 0.050(10) 0.076(12) 0.003(9) -0.016(10) -0.037(10)
C32 0.114(17) 0.074(13) 0.069(12) -0.006(10) -0.009(11) -0.047(12)
C33 0.128(19) 0.064(13) 0.046(10) 0.012(9) -0.027(10) -0.039(13)
C34 0.20(3) 0.071(13) 0.051(10) -0.017(9) 0.034(12) -0.081(16)
C35 0.101(17) 0.056(12) 0.091(15) -0.007(11) 0.018(12) -0.051(12)
C36 0.123(18) 0.063(12) 0.072(12) -0.005(10) -0.022(12) -0.055(12)
C37 0.125(17) 0.033(9) 0.054(10) 0.006(8) -0.001(10) -0.011(9)
C38 0.040(8) 0.048(9) 0.164(16) 0.005(10) -0.036(9) -0.016(7)
C39 0.063(7) 0.064(7) 0.080(7) -0.002(6) -0.009(5) -0.029(6)
C40 0.108(12) 0.047(8) 0.094(9) -0.005(6) -0.027(8) -0.044(8)
C41 0.067(12) 0.102(15) 0.072(11) 0.011(10) -0.002(9) -0.046(11)
C42 0.108(10) 0.085(10) 0.073(9) -0.024(7) -0.020(7) -0.032(8)
C43 0.112(12) 0.112(12) 0.097(10) -0.032(9) -0.001(8) -0.036(9)
C44 0.18(2) 0.19(3) 0.053(9) -0.040(11) -0.014(11) -0.11(2)
C45 0.18(2) 0.22(3) 0.088(13) -0.091(16) -0.008(14) -0.10(2)
C46 0.132(13) 0.139(13) 0.117(12) -0.033(9) -0.009(9) -0.049(9)
C47 0.126(18) 0.102(17) 0.046(10) -0.011(11) -0.016(10) -0.052(14)
C48 0.049(10) 0.076(13) 0.118(16) -0.029(12) -0.027(10) 0.004(9)
C49 0.055(11) 0.091(15) 0.17(2) -0.045(15) -0.033(12) -0.004(10)
C50 0.059(11) 0.14(2) 0.133(19) -0.059(16) -0.005(10) -0.033(12)
C51 0.17(3) 0.29(4) 0.081(15) -0.01(2) 0.031(16) -0.15(3)
C52 0.082(15) 0.117(18) 0.076(13) 0.013(12) 0.006(11) -0.059(14)
C53 0.080(14) 0.108(16) 0.056(11) -0.015(11) -0.001(9) -0.031(12)
C54 0.095(17) 0.18(3) 0.081(14) 0.008(14) 0.010(11) -0.065(17)
C55 0.120(12) 0.116(12) 0.117(12) -0.025(9) 0.001(9) -0.053(9)
C56 0.126(13) 0.123(13) 0.123(12) -0.026(9) 0.008(9) -0.051(9)
C57 0.127(13) 0.158(13) 0.130(12) -0.055(9) -0.008(9) -0.045(9)
C58 0.090(9) 0.102(10) 0.103(9) -0.063(7) 0.002(7) -0.025(7)
C59 0.074(12) 0.070(13) 0.086(14) -0.019(11) 0.004(10) -0.035(10)
C60 0.097(10) 0.085(10) 0.091(10) -0.006(8) -0.007(7) -0.029(8)
C61 0.12(2) 0.075(15) 0.106(18) 0.011(13) -0.033(14) 0.020(13)
C62 0.122(12) 0.135(13) 0.097(10) -0.020(9) -0.030(8) -0.028(9)
C63 0.093(10) 0.107(11) 0.085(10) -0.023(8) -0.003(8) -0.039(8)
C64 0.087(14) 0.16(2) 0.060(11) 0.007(12) 0.000(9) -0.080(14)
C65 0.057(8) 0.040(8) 0.024(6) -0.016(6) 0.006(5) -0.008(6)
C66 0.095(14) 0.071(13) 0.075(12) -0.001(10) -0.020(10) -0.056(11)
C67 0.088(14) 0.045(10) 0.070(12) 0.001(9) 0.004(10) -0.024(9)
C68 0.075(13) 0.069(13) 0.054(10) 0.008(9) 0.002(9) -0.032(10)
C69 0.085(14) 0.079(13) 0.077(12) 0.018(10) 0.005(9) -0.056(11)
C70 0.15(2) 0.083(16) 0.070(14) 0.028(12) -0.026(14) -0.074(17)
C71 0.115(12) 0.116(12) 0.117(11) -0.006(8) -0.032(8) -0.028(9)
C72 0.17(3) 0.057(14) 0.29(4) -0.039(19) 0.04(3) -0.059(18)
C73 0.078(13) 0.044(9) 0.063(10) -0.024(8) 0.007(8) -0.007(9)
C74 0.154(15) 0.184(16) 0.170(15) -0.053(10) -0.003(9) -0.061(10)
C75 0.16(3) 0.32(4) 0.120(17) -0.17(2) 0.075(17) -0.08(3)
C76 0.17(3) 0.15(3) 0.103(18) -0.058(16) 0.064(18) -0.01(2)
C77 0.065(12) 0.130(19) 0.135(18) -0.032(14) 0.053(11) -0.045(12)
C78 0.071(12) 0.063(11) 0.095(13) -0.047(10) 0.027(9) -0.021(9)
C79 0.039(9) 0.100(16) 0.056(10) 0.007(10) 0.000(7) -0.012(9)
C80 0.106(15) 0.072(12) 0.085(11) 0.012(9) -0.017(10) 0.007(10)
C81 0.16(2) 0.13(2) 0.084(16) 0.017(15) -0.038(15) -0.056(18)
C82 0.073(8) 0.108(10) 0.083(9) -0.010(7) -0.020(6) -0.023(7)
C83 0.033(7) 0.151(19) 0.072(10) -0.026(11) -0.004(6) -0.018(9)
C84 0.056(10) 0.062(11) 0.080(12) -0.031(9) -0.008(8) 0.018(8)
C85 0.088(13) 0.084(13) 0.051(9) -0.041(9) -0.011(8) -0.010(10)
C86 0.087(11) 0.136(16) 0.061(8) -0.038(9) -0.011(7) -0.066(11)
C87 0.102(11) 0.142(12) 0.114(11) -0.020(9) -0.020(8) -0.055(9)
C88 0.141(14) 0.143(14) 0.126(13) -0.030(9) -0.021(9) -0.048(10)
C89 0.130(17) 0.131(18) 0.053(8) -0.023(9) -0.001(9) -0.070(14)
C90 0.134(16) 0.118(16) 0.054(9) -0.035(10) 0.033(9) -0.082(14)
C91 0.054(10) 0.063(11) 0.073(12) -0.023(10) -0.006(8) -0.024(9)
C92 0.12(2) 0.105(18) 0.102(17) 0.016(14) -0.023(14) -0.061(16)
C93 0.20(3) 0.086(16) 0.116(18) -0.015(14) -0.016(17) -0.077(19)
C94 0.131(14) 0.148(14) 0.134(14) -0.019(10) -0.014(9) -0.059(10)
C95 0.063(12) 0.092(14) 0.113(16) -0.031(12) -0.001(10) -0.021(11)
C96 0.091(17) 0.17(3) 0.077(15) -0.026(16) -0.004(12) -0.055(18)
C97 0.063(11) 0.068(12) 0.094(13) -0.014(10) -0.026(9) -0.043(9)
C98 0.022(7) 0.113(16) 0.087(13) -0.028(12) -0.016(7) -0.016(8)
C99 0.024(7) 0.075(13) 0.072(11) 0.000(10) -0.012(6) -0.017(7)
C100 0.074(9) 0.088(10) 0.068(9) -0.002(7) -0.010(7) -0.037(8)
C101 0.098(15) 0.121(19) 0.039(9) -0.022(11) -0.016(8) -0.056(13)
C102 0.073(9) 0.068(10) 0.057(9) -0.009(8) -0.026(7) -0.044(8)
C103 0.062(9) 0.073(11) 0.071(10) -0.012(8) -0.012(7) -0.037(8)
C104 0.26(3) 0.22(3) 0.27(3) 0.08(3) -0.05(3) -0.01(3)
C105 0.077(12) 0.050(10) 0.043(9) -0.018(8) 0.002(8) -0.026(9)
C106 0.072(11) 0.060(11) 0.077(12) -0.008(9) -0.010(8) -0.026(9)
C107 0.114(12) 0.086(11) 0.104(11) -0.019(9) -0.008(8) -0.045(9)
C108 0.096(9) 0.054(7) 0.060(7) -0.012(6) -0.006(6) -0.019(7)
C109 0.094(14) 0.060(11) 0.072(11) 0.000(9) 0.031(9) -0.002(10)
C110 0.093(14) 0.062(12) 0.061(11) -0.016(9) -0.006(9) -0.035(10)
C111 0.078(10) 0.062(10) 0.034(7) -0.007(7) 0.000(6) -0.042(8)
C112 0.098(15) 0.101(17) 0.070(12) -0.045(11) 0.028(10) -0.040(13)
C113 0.086(14) 0.088(15) 0.084(13) -0.019(12) 0.007(10) -0.050(12)
C114 0.091(9) 0.096(10) 0.076(9) -0.015(8) -0.010(7) -0.052(8)
C115 0.16(2) 0.078(15) 0.056(12) 0.027(11) -0.013(13) -0.042(15)
C116 0.097(14) 0.106(16) 0.052(10) -0.017(10) 0.014(8) -0.060(12)
C117 0.053(9) 0.037(8) 0.063(10) -0.006(7) -0.013(7) -0.012(7)
C118 0.039(8) 0.055(10) 0.079(12) -0.017(9) -0.003(7) -0.010(7)
C119 0.053(10) 0.069(13) 0.117(16) -0.008(12) 0.021(10) -0.028(9)
C120 0.13(2) 0.060(13) 0.094(15) -0.002(11) -0.005(14) -0.066(14)
C121 0.089(16) 0.056(12) 0.081(14) 0.015(10) -0.017(11) 0.000(11)
C122 0.074(13) 0.071(13) 0.095(14) -0.005(11) -0.044(10) -0.013(10)
C123 0.088(12) 0.051(10) 0.042(8) 0.003(7) -0.010(7) -0.022(9)
C124 0.054(10) 0.111(16) 0.063(10) -0.028(10) 0.002(7) -0.042(10)
C125 0.061(12) 0.099(16) 0.107(15) -0.038(13) -0.001(10) -0.019(11)
C126 0.125(12) 0.105(12) 0.105(11) -0.038(9) 0.005(9) -0.031(9)
C127 0.068(14) 0.14(2) 0.109(16) -0.045(16) 0.014(11) -0.045(14)
C128 0.023(7) 0.075(13) 0.103(13) -0.033(11) -0.001(7) -0.007(7)
O1 0.090(10) 0.186(16) 0.197(15) -0.003(12) -0.014(10) -0.036(10)
C129 0.118(15) 0.20(2) 0.187(18) -0.034(16) -0.017(14) -0.065(14)
C130 0.16(2) 0.22(3) 0.155(18) -0.088(18) -0.065(16) -0.04(2)
C131 0.104(14) 0.20(2) 0.158(16) -0.027(15) -0.022(14) -0.020(14)
C132 0.14(2) 0.23(3) 0.17(2) -0.01(2) -0.052(19) 0.03(2)
O2 0.23(2) 0.32(3) 0.193(18) -0.090(19) 0.014(16) -0.12(2)
C133 0.24(2) 0.32(3) 0.19(2) -0.10(2) 0.017(19) -0.10(3)
C134 0.17(3) 0.30(4) 0.20(3) -0.04(3) 0.08(2) 0.00(3)
C135 0.21(2) 0.31(3) 0.18(2) -0.09(2) 0.010(19) -0.12(3)
C136 0.14(2) 0.28(4) 0.27(3) -0.08(3) -0.03(2) -0.06(3)

loop_
_atom_type_symbol
_atom_type_description
_atom_type_scat_dispersion_real
_atom_type_scat_dispersion_imag
_atom_type_scat_source
C C 0.0033 0.0016 'International Tables Vol C Tables 4.2.6.8 and 6.1.1.4'
H H 0.0000 0.0000 'International Tables Vol C Tables 4.2.6.8 and 6.1.1.4'
N N 0.0061 0.0033 'International Tables Vol C Tables 4.2.6.8 and 6.1.1.4'
F F 0.0171 0.0103 'International Tables Vol C Tables 4.2.6.8 and 6.1.1.4'
P P 0.1023 0.0942 'International Tables Vol C Tables 4.2.6.8 and 6.1.1.4'
Fe Fe 0.3463 0.8444 'International Tables Vol C Tables 4.2.6.8 and 6.1.1.4'
O O 0.0106 0.0060 'International Tables Vol C Tables 4.2.6.8 and 6.1.1.4'

loop_
_geom_angle_atom_site_label_1
_geom_angle_atom_site_label_2
_geom_angle_atom_site_label_3
_geom_angle
N1 Fe1 C5 90.6(6)
N1 Fe1 C2 131.7(8)
C5 Fe1 C2 66.2(7)
N1 Fe1 C3 155.8(7)
C5 Fe1 C3 65.2(7)
C2 Fe1 C3 39.2(8)
N1 Fe1 C4 121.0(7)
C5 Fe1 C4 39.6(7)
C2 Fe1 C4 66.4(8)
C3 Fe1 C4 38.8(7)
N1 Fe1 C6 95.2(7)
C5 Fe1 C6 39.4(8)
C2 Fe1 C6 40.2(8)
C3 Fe1 C6 66.2(7)
C4 Fe1 C6 66.9(8)
N1 Fe1 P2 94.8(5)
C5 Fe1 P2 153.5(5)
C2 Fe1 P2 91.3(6)
C3 Fe1 P2 106.6(6)
C4 Fe1 P2 144.2(5)
C6 Fe1 P2 114.2(6)
N1 Fe1 P1 88.4(4)
C5 Fe1 P1 121.1(5)
C2 Fe1 P1 139.9(7)
C3 Fe1 P1 104.1(6)
C4 Fe1 P1 94.4(5)
C6 Fe1 P1 160.0(6)
P2 Fe1 P1 85.0(2)
C1 Fe2 C34 155.3(8)
C1 Fe2 C37 94.8(7)
C34 Fe2 C37 67.2(9)
C1 Fe2 C33 130.6(8)
C34 Fe2 C33 40.5(9)
C37 Fe2 C33 38.6(7)
C1 Fe2 C36 89.4(8)
C34 Fe2 C36 66.0(8)
C37 Fe2 C36 41.4(9)
C33 Fe2 C36 66.2(8)
C1 Fe2 C35 116.7(8)
C34 Fe2 C35 41.8(9)
C37 Fe2 C35 67.3(9)
C33 Fe2 C35 68.1(10)
C36 Fe2 C35 37.0(8)
C1 Fe2 P3 92.4(5)
C34 Fe2 P3 109.4(7)
C37 Fe2 P3 110.6(7)
C33 Fe2 P3 92.0(7)
C36 Fe2 P3 152.0(7)
C35 Fe2 P3 150.8(6)
C1 Fe2 P4 91.8(5)
C34 Fe2 P4 100.5(8)
C37 Fe2 P4 160.9(7)
C33 Fe2 P4 137.6(7)
C36 Fe2 P4 121.0(7)
C35 Fe2 P4 93.7(7)
P3 Fe2 P4 87.0(2)
N2 Fe3 C67 87.9(7)
N2 Fe3 C70 129.7(9)
C67 Fe3 C70 66.4(9)
N2 Fe3 C68 118.8(7)
C67 Fe3 C68 39.4(7)
C70 Fe3 C68 66.4(9)
N2 Fe3 C69 152.4(8)
C67 Fe3 C69 64.6(9)
C70 Fe3 C69 38.1(9)
C68 Fe3 C69 39.1(8)
N2 Fe3 C66 92.6(7)
C67 Fe3 C66 37.9(7)
C70 Fe3 C66 40.9(8)
C68 Fe3 C66 65.3(8)
C69 Fe3 C66 64.5(9)
N2 Fe3 P5 89.8(5)
C67 Fe3 P5 150.6(6)
C70 Fe3 P5 93.3(7)
C68 Fe3 P5 151.2(6)
C69 Fe3 P5 112.7(7)
C66 Fe3 P5 113.1(6)
N2 Fe3 P6 94.3(4)
C67 Fe3 P6 122.3(7)
C70 Fe3 P6 136.0(8)
C68 Fe3 P6 93.8(6)
C69 Fe3 P6 102.3(7)
C66 Fe3 P6 158.7(6)
P5 Fe3 P6 87.1(2)
C65 Fe4 C99 93.3(7)
C65 Fe4 C101 156.3(8)
C99 Fe4 C101 67.0(8)
C65 Fe4 C98 90.7(7)
C99 Fe4 C98 38.2(7)
C101 Fe4 C98 65.8(8)
C65 Fe4 C100 127.1(7)
C99 Fe4 C100 39.0(7)
C101 Fe4 C100 42.1(8)
C98 Fe4 C100 65.6(8)
C65 Fe4 C97 121.0(7)
C99 Fe4 C97 64.1(8)
C101 Fe4 C97 39.4(8)
C98 Fe4 C97 37.6(7)
C100 Fe4 C97 66.6(9)
C65 Fe4 P7 94.9(5)
C99 Fe4 P7 114.3(6)
C101 Fe4 P7 104.9(6)
C98 Fe4 P7 152.3(6)
C100 Fe4 P7 89.8(6)
C97 Fe4 P7 143.8(6)
C65 Fe4 P8 91.4(4)
C99 Fe4 P8 160.2(6)
C101 Fe4 P8 103.1(6)
C98 Fe4 P8 122.5(6)
C100 Fe4 P8 141.5(6)
C97 Fe4 P8 97.1(6)
P7 Fe4 P8 84.4(2)
C27 P1 C8 103.2(8)
C27 P1 C21 98.5(8)
C8 P1 C21 105.9(9)
C27 P1 Fe1 122.7(6)
C8 P1 Fe1 104.0(7)
C21 P1 Fe1 120.5(6)
C15 P2 C9 102.1(9)
C15 P2 C7 102.6(9)
C9 P2 C7 101.3(8)
C15 P2 Fe1 120.7(8)
C9 P2 Fe1 115.9(6)
C7 P2 Fe1 111.8(6)
C39 P3 C47 102.8(7)
C39 P3 C41 106.6(9)
C47 P3 C41 101.4(7)
C39 P3 Fe2 105.7(6)
C47 P3 Fe2 119.1(5)
C41 P3 Fe2 119.6(6)
C59 P4 C38 105.2(9)
C59 P4 C53 98.5(7)
C38 P4 C53 101.0(9)
C59 P4 Fe2 119.1(6)
C38 P4 Fe2 111.8(5)
C53 P4 Fe2 118.8(6)
C91 P5 C85 101.4(7)
C91 P5 C71 102.9(11)
C85 P5 C71 97.8(10)
C91 P5 Fe3 118.6(6)
C85 P5 Fe3 118.5(5)
C71 P5 Fe3 114.5(9)
C73 P6 C79 100.0(8)
C73 P6 C72 108.8(11)
C79 P6 C72 111.5(13)
C73 P6 Fe3 116.3(5)
C79 P6 Fe3 119.0(6)
C72 P6 Fe3 101.3(9)
C103 P7 C111 107.4(9)
C103 P7 C105 106.9(9)
C111 P7 C105 100.5(8)
C103 P7 Fe4 109.1(7)
C111 P7 Fe4 113.7(6)
C105 P7 Fe4 118.4(7)
C123 P8 C117 101.4(8)
C123 P8 C102 102.8(9)
C117 P8 C102 106.5(8)
C123 P8 Fe4 117.7(6)
C117 P8 Fe4 121.4(6)
C102 P8 Fe4 105.3(6)
F1 P9 F3 89.3(8)
F1 P9 F2 175.5(8)
F3 P9 F2 89.2(8)
F1 P9 F5 95.6(10)
F3 P9 F5 93.1(9)
F2 P9 F5 80.3(9)
F1 P9 F6 74.6(10)
F3 P9 F6 86.3(8)
F2 P9 F6 109.5(10)
F5 P9 F6 170.2(12)
F1 P9 F4 92.5(9)
F3 P9 F4 175.4(8)
F2 P9 F4 89.4(8)
F5 P9 F4 91.0(9)
F6 P9 F4 90.0(8)
F9 P10 F7 90.8(8)
F9 P10 F11 87.4(8)
F7 P10 F11 178.2(9)
F9 P10 F10 83.3(8)
F7 P10 F10 102.0(10)
F11 P10 F10 77.9(10)
F9 P10 F12 174.6(9)
F7 P10 F12 94.5(9)
F11 P10 F12 87.2(9)
F10 P10 F12 96.4(10)
F9 P10 F8 99.6(9)
F7 P10 F8 70.8(9)
F11 P10 F8 109.3(10)
F10 P10 F8 172.2(11)
F12 P10 F8 81.5(9)
P10 F7 F8 54.8(5)
P10 F8 F7 54.3(5)
C1 N1 Fe1 166.8(12)
C65 N2 Fe3 169.0(15)
N1 C1 Fe2 166.0(15)
C3 C2 C6 108.1(18)
C3 C2 Fe1 70.9(10)
C6 C2 Fe1 71.7(10)
C3 C2 H2A 126.0
C6 C2 H2A 126.0
Fe1 C2 H2A 123.2
C4 C3 C2 110.1(17)
C4 C3 Fe1 70.9(10)
C2 C3 Fe1 69.9(10)
C4 C3 H3A 125.0
C2 C3 H3A 125.0
Fe1 C3 H3A 125.9
C3 C4 C5 106.3(18)
C3 C4 Fe1 70.3(12)
C5 C4 Fe1 69.4(10)
C3 C4 H4A 126.9
C5 C4 H4A 126.9
Fe1 C4 H4A 125.0
C4 C5 C6 110.5(17)
C4 C5 Fe1 71.0(11)
C6 C5 Fe1 72.1(11)
C4 C5 H5A 124.7
C6 C5 H5A 124.7
Fe1 C5 H5A 123.7
C5 C6 C2 104.9(18)
C5 C6 Fe1 68.5(11)
C2 C6 Fe1 68.2(10)
C5 C6 H6A 127.5
C2 C6 H6A 127.5
Fe1 C6 H6A 127.4
C8 C7 P2 105.2(11)
C8 C7 H7A 110.7
P2 C7 H7A 110.7
C8 C7 H7B 110.7
P2 C7 H7B 110.7
H7A C7 H7B 108.8
C7 C8 P1 112.2(12)
C7 C8 H8A 109.2
P1 C8 H8A 109.2
C7 C8 H8B 109.2
P1 C8 H8B 109.2
H8A C8 H8B 107.9
C10 C9 C14 118.8(17)
C10 C9 P2 121.9(15)
C14 C9 P2 116.6(13)
C9 C10 C11 122.3(19)
C9 C10 H10A 118.9
C11 C10 H10A 118.9
C10 C11 C12 117.4(19)
C10 C11 H11A 121.3
C12 C11 H11A 121.3
C13 C12 C11 117.9(16)
C13 C12 H12A 121.0
C11 C12 H12A 121.0
C12 C13 C14 123(2)
C12 C13 H13A 118.5
C14 C13 H13A 118.5
C13 C14 C9 116.7(18)
C13 C14 H14A 121.6
C9 C14 H14A 121.6
C16 C15 C20 117(2)
C16 C15 P2 125.8(18)
C20 C15 P2 116.9(18)
C17 C16 C15 128(3)
C17 C16 H16A 115.9
C15 C16 H16A 115.9
C18 C17 C16 118(3)
C18 C17 H17A 120.8
C16 C17 H17A 120.8
C17 C18 C19 121(3)
C17 C18 H18A 119.7
C19 C18 H18A 119.7
C18 C19 C20 126(2)
C18 C19 H19A 117.1
C20 C19 H19A 117.1
C19 C20 C15 109(2)
C19 C20 H20A 125.4
C15 C20 H20A 125.4
C22 C21 C26 122.3(16)
C22 C21 P1 115.8(13)
C26 C21 P1 121.6(14)
C21 C22 C23 114.5(19)
C21 C22 H22A 122.8
C23 C22 H22A 122.8
C24 C23 C22 123(2)
C24 C23 H23A 118.6
C22 C23 H23A 118.6
C23 C24 C25 118.3(17)
C23 C24 H24A 120.9
C25 C24 H24A 120.9
C24 C25 C26 123(2)
C24 C25 H25A 118.7
C26 C25 H25A 118.7
C25 C26 C21 119(2)
C25 C26 H26A 120.5
C21 C26 H26A 120.5
C28 C27 C32 117.7(19)
C28 C27 P1 124.0(16)
C32 C27 P1 117.9(14)
C27 C28 C29 124(2)
C27 C28 H28A 118.0
C29 C28 H28A 118.0
C28 C29 C30 118(2)
C28 C29 H29A 120.8
C30 C29 H29A 120.8
C31 C30 C29 118(2)
C31 C30 H30A 120.9
C29 C30 H30A 120.9
C30 C31 C32 125(2)
C30 C31 H31A 117.7
C32 C31 H31A 117.7
C27 C32 C31 116.2(19)
C27 C32 H32A 121.9
C31 C32 H32A 121.9
C37 C33 C34 107(2)
C37 C33 Fe2 68.5(10)
C34 C33 Fe2 66.2(11)
C37 C33 H33A 126.7
C34 C33 H33A 126.7
Fe2 C33 H33A 130.1
C33 C34 C35 109.2(19)
C33 C34 Fe2 73.3(12)
C35 C34 Fe2 73.5(11)
C33 C34 H34A 125.4
C35 C34 H34A 125.4
Fe2 C34 H34A 119.5
C36 C35 C34 105(2)
C36 C35 Fe2 71.4(14)
C34 C35 Fe2 64.7(11)
C36 C35 H35A 127.3
C34 C35 H35A 127.3
Fe2 C35 H35A 128.0
C35 C36 C37 109.8(19)
C35 C36 Fe2 71.6(13)
C37 C36 Fe2 66.4(10)
C35 C36 H36A 125.1
C37 C36 H36A 125.1
Fe2 C36 H36A 128.5
C33 C37 C36 108(2)
C33 C37 Fe2 72.9(11)
C36 C37 Fe2 72.2(11)
C33 C37 H37A 125.9
C36 C37 H37A 125.9
Fe2 C37 H37A 120.8
C39 C38 P4 105.3(12)
C39 C38 H38A 110.7
P4 C38 H38A 110.7
C39 C38 H38B 110.7
P4 C38 H38B 110.7
H38A C38 H38B 108.8
C40 C39 C38 106.2(14)
C40 C39 P3 114.7(11)
C38 C39 P3 112.8(12)
C40 C39 H39A 107.6
C38 C39 H39A 107.6
P3 C39 H39A 107.6
C39 C40 H40A 109.5
C39 C40 H40B 109.5
H40A C40 H40B 109.5
C39 C40 H40C 109.5
H40A C40 H40C 109.5
H40B C40 H40C 109.5
C42 C41 C46 117.2(16)
C42 C41 P3 122.0(13)
C46 C41 P3 120.8(13)
C41 C42 C43 123.7(17)
C41 C42 H42A 118.1
C43 C42 H42A 118.1
C44 C43 C42 116.1(17)
C44 C43 H43A 121.9
C42 C43 H43A 121.9
C43 C44 C45 124.1(15)
C43 C44 H44A 118.0
C45 C44 H44A 118.0
C44 C45 C46 120(2)
C44 C45 H45A 120.2
C46 C45 H45A 120.2
C41 C46 C45 119(2)
C41 C46 H46A 120.5
C45 C46 H46A 120.5
C48 C47 C52 120.0
C48 C47 P3 115.1(8)
C52 C47 P3 124.9(8)
C49 C48 C47 120.0
C49 C48 H48A 120.0
C47 C48 H48A 120.0
C50 C49 C48 120.0
C50 C49 H49A 120.0
C48 C49 H49A 120.0
C49 C50 C51 120.0
C49 C50 H50A 120.0
C51 C50 H50A 120.0
C52 C51 C50 120.0
C52 C51 H51A 120.0
C50 C51 H51A 120.0
C51 C52 C47 120.0
C51 C52 H52A 120.0
C47 C52 H52A 120.0
C54 C53 C58 120.0
C54 C53 P4 118.3(9)
C58 C53 P4 121.5(9)
C53 C54 C55 120.0
C53 C54 H54A 120.0
C55 C54 H54A 120.0
C54 C55 C56 120.0
C54 C55 H55A 120.0
C56 C55 H55A 120.0
C57 C56 C55 120.0
C57 C56 H56A 120.0
C55 C56 H56A 120.0
C56 C57 C58 120.0
C56 C57 H57A 120.0
C58 C57 H57A 120.0
C57 C58 C53 120.0
C57 C58 H58A 120.0
C53 C58 H58A 120.0
C60 C59 C64 120.0
C60 C59 P4 121.5(9)
C64 C59 P4 118.3(9)
C59 C60 C61 120.0
C59 C60 H60A 120.0
C61 C60 H60A 120.0
C62 C61 C60 120.0
C62 C61 H61A 120.0
C60 C61 H61A 120.0
C61 C62 C63 120.0
C61 C62 H62A 120.0
C63 C62 H62A 120.0
C64 C63 C62 120.0
C64 C63 H63A 120.0
C62 C63 H63A 120.0
C63 C64 C59 120.0
C63 C64 H64A 120.0
C59 C64 H64A 120.0
N2 C65 Fe4 172.0(16)
C67 C66 C70 107(2)
C67 C66 Fe3 69.0(13)
C70 C66 Fe3 68.1(12)
C67 C66 H66A 126.6
C70 C66 H66A 126.6
Fe3 C66 H66A 127.8
C66 C67 C68 111(2)
C66 C67 Fe3 73.1(14)
C68 C67 Fe3 71.9(13)
C66 C67 H67A 124.5
C68 C67 H67A 124.5
Fe3 C67 H67A 122.1
C67 C68 C69 105(2)
C67 C68 Fe3 68.7(13)
C69 C68 Fe3 70.5(12)
C67 C68 H68A 127.6
C69 C68 H68A 127.6
Fe3 C68 H68A 124.8
C70 C69 C68 111(2)
C70 C69 Fe3 69.7(12)
C68 C69 Fe3 70.4(12)
C70 C69 H69A 124.3
C68 C69 H69A 124.3
Fe3 C69 H69A 127.2
C69 C70 C66 106(2)
C69 C70 Fe3 72.2(13)
C66 C70 Fe3 71.0(12)
C69 C70 H70A 127.2
C66 C70 H70A 127.2
Fe3 C70 H70A 121.5
C72 C71 P5 101(2)
C72 C71 H71A 111.6
P5 C71 H71A 111.6
C72 C71 H71B 111.6
P5 C71 H71B 111.6
H71A C71 H71B 109.4
C71 C72 P6 130(2)
C71 C72 H72A 104.7
P6 C72 H72A 104.7
C71 C72 H72B 104.7
P6 C72 H72B 104.7
H72A C72 H72B 105.7
C74 C73 C78 113.9(17)
C74 C73 P6 125.0(18)
C78 C73 P6 120.5(11)
C73 C74 C75 120(2)
C73 C74 H74A 120.0
C75 C74 H74A 120.0
C76 C75 C74 120(2)
C76 C75 H75A 120.2
C74 C75 H75A 120.2
C77 C76 C75 121(2)
C77 C76 H76A 119.3
C75 C76 H76A 119.3
C76 C77 C78 121(2)
C76 C77 H77A 119.5
C78 C77 H77A 119.5
C73 C78 C77 123.9(16)
C73 C78 H78A 118.1
C77 C78 H78A 118.1
C84 C79 C80 121.4(14)
C84 C79 P6 118.7(13)
C80 C79 P6 119.1(16)
C79 C80 C81 113.9(19)
C79 C80 H80A 123.1
C81 C80 H80A 123.1
C82 C81 C80 123.2(19)
C82 C81 H81A 118.4
C80 C81 H81A 118.4
C81 C82 C83 118.5(17)
C81 C82 H82A 120.8
C83 C82 H82A 120.8
C82 C83 C84 122.5(18)
C82 C83 H83A 118.7
C84 C83 H83A 118.7
C79 C84 C83 119.6(14)
C79 C84 H84A 120.2
C83 C84 H84A 120.2
C86 C85 C90 120.0
C86 C85 P5 122.9(6)
C90 C85 P5 117.1(6)
C85 C86 C87 120.0
C85 C86 H86A 120.0
C87 C86 H86A 120.0
C86 C87 C88 120.0
C86 C87 H87A 120.0
C88 C87 H87A 120.0
C89 C88 C87 120.0
C89 C88 H88A 120.0
C87 C88 H88A 120.0
C90 C89 C88 120.0
C90 C89 H89A 120.0
C88 C89 H89A 120.0
C89 C90 C85 120.0
C89 C90 H90A 120.0
C85 C90 H90A 120.0
C96 C91 C92 113.5(16)
C96 C91 P5 125.1(14)
C92 C91 P5 121.4(15)
C91 C92 C93 122.5(18)
C91 C92 H92A 118.8
C93 C92 H92A 118.8
C94 C93 C92 120(2)
C94 C93 H93A 120.2
C92 C93 H93A 120.2
C93 C94 C95 120(3)
C93 C94 H94A 120.0
C95 C94 H94A 120.0
C94 C95 C96 120(2)
C94 C95 H95A 119.8
C96 C95 H95A 119.8
C91 C96 C95 123.6(19)
C91 C96 H96A 118.2
C95 C96 H96A 118.2
C98 C97 C101 110(2)
C98 C97 Fe4 70.2(11)
C101 C97 Fe4 69.2(9)
C98 C97 H97A 125.1
C101 C97 H97A 125.1
Fe4 C97 H97A 127.1
C97 C98 C99 109.9(19)
C97 C98 Fe4 72.2(9)
C99 C98 Fe4 70.5(10)
C97 C98 H98A 125.1
C99 C98 H98A 125.1
Fe4 C98 H98A 123.8
C98 C99 C100 110.7(19)
C98 C99 Fe4 71.3(9)
C100 C99 Fe4 71.7(10)
C98 C99 H99A 124.6
C100 C99 H99A 124.6
Fe4 C99 H99A 124.0
C99 C100 C101 104.5(19)
C99 C100 Fe4 69.3(10)
C101 C100 Fe4 68.1(10)
C99 C100 H10B 127.8
C101 C100 H10B 127.8
Fe4 C100 H10B 126.4
C97 C101 C100 105.0(18)
C97 C101 Fe4 71.4(10)
C100 C101 Fe4 69.9(10)
C97 C101 H10C 127.5
C100 C101 H10C 127.5
Fe4 C101 H10C 123.0
C103 C102 P8 106.2(11)
C103 C102 H10D 110.5
P8 C102 H10D 110.5
C103 C102 H10E 110.5
P8 C102 H10E 110.5
H10D C102 H10E 108.7
C102 C103 C104 118.0(18)
C102 C103 P7 113.9(13)
C104 C103 P7 113.7(17)
C102 C103 H10F 102.9
C104 C103 H10F 102.9
P7 C103 H10F 102.9
C103 C104 H10G 109.5
C103 C104 H10H 109.5
H10G C104 H10H 109.5
C103 C104 H10I 109.5
H10G C104 H10I 109.5
H10H C104 H10I 109.5
C110 C105 C106 122.3(18)
C110 C105 P7 120.6(16)
C106 C105 P7 117.1(14)
C107 C106 C105 114(2)
C107 C106 H10J 122.9
C105 C106 H10J 122.9
C106 C107 C108 120(2)
C106 C107 H10K 120.0
C108 C107 H10K 120.0
C109 C108 C107 121.0(19)
C109 C108 H10L 119.5
C107 C108 H10L 119.5
C108 C109 C110 114(2)
C108 C109 H10M 122.9
C110 C109 H10M 122.9
C105 C110 C109 128(2)
C105 C110 H11B 116.0
C109 C110 H11B 116.0
C116 C111 C112 116.3(16)
C116 C111 P7 126.6(14)
C112 C111 P7 116.8(14)
C113 C112 C111 120(2)
C113 C112 H11C 119.9
C111 C112 H11C 119.9
C114 C113 C112 119(2)
C114 C113 H11D 120.5
C112 C113 H11D 120.5
C113 C114 C115 122(2)
C113 C114 H11E 119.0
C115 C114 H11E 119.0
C114 C115 C116 115(2)
C114 C115 H11F 122.3
C116 C115 H11F 122.3
C111 C116 C115 123(2)
C111 C116 H11G 118.5
C115 C116 H11G 118.5
C118 C117 C122 117.5(18)
C118 C117 P8 122.5(13)
C122 C117 P8 119.9(15)
C119 C118 C117 125.2(17)
C119 C118 H11H 117.4
C117 C118 H11H 117.4
C118 C119 C120 116.8(18)
C118 C119 H11I 121.6
C120 C119 H11I 121.6
C121 C120 C119 120.9(19)
C121 C120 H12B 119.6
C119 C120 H12B 119.6
C122 C121 C120 122(2)
C122 C121 H12C 118.9
C120 C121 H12C 118.9
C121 C122 C117 117(2)
C121 C122 H12D 121.4
C117 C122 H12D 121.4
C124 C123 C128 110.2(16)
C124 C123 P8 124.0(15)
C128 C123 P8 125.5(15)
C125 C124 C123 130(2)
C125 C124 H12E 115.0
C123 C124 H12E 115.0
C124 C125 C126 115(2)
C124 C125 H12G 122.5
C126 C125 H12G 122.5
C127 C126 C125 123(2)
C127 C126 H12H 118.5
C125 C126 H12H 118.5
C126 C127 C128 119(2)
C126 C127 H12I 120.3
C128 C127 H12I 120.3
C127 C128 C123 121.2(19)
C127 C128 H12J 119.4
C123 C128 H12J 119.4
C129 O1 C131 111.6(14)
O1 C129 C130 109(2)
O1 C129 H12K 110.0
C130 C129 H12K 110.0
O1 C129 H12L 110.0
C130 C129 H12L 110.0
H12K C129 H12L 108.4
C129 C130 H13B 109.5
C129 C130 H13C 109.5
H13B C130 H13C 109.5
C129 C130 H13D 109.5
H13B C130 H13D 109.5
H13C C130 H13D 109.5
O1 C131 C132 99(2)
O1 C131 H13E 112.0
C132 C131 H13E 112.0
O1 C131 H13F 112.0
C132 C131 H13F 112.0
H13E C131 H13F 109.6
C131 C132 H13G 109.5
C131 C132 H13H 109.5
H13G C132 H13H 109.5
C131 C132 H13I 109.5
H13G C132 H13I 109.5
H13H C132 H13I 109.5
C135 O2 C133 106(3)
O2 C133 C134 88(3)
O2 C133 H13J 113.9
C134 C133 H13J 113.9
O2 C133 H13K 113.9
C134 C133 H13K 113.9
H13J C133 H13K 111.1
C133 C134 H13L 109.5
C133 C134 H13M 109.5
H13L C134 H13M 109.5
C133 C134 H13N 109.5
H13L C134 H13N 109.5
H13M C134 H13N 109.5
O2 C135 C136 107(3)
O2 C135 H13O 110.3
C136 C135 H13O 110.3
O2 C135 H13P 110.3
C136 C135 H13P 110.3
H13O C135 H13P 108.5
C135 C136 H13Q 109.5
C135 C136 H13R 109.5
H13Q C136 H13R 109.5
C135 C136 H13S 109.5
H13Q C136 H13S 109.5
H13R C136 H13S 109.5

loop_
_geom_bond_atom_site_label_1
_geom_bond_atom_site_label_2
_geom_bond_distance
Fe1 N1 1.928(14)
Fe1 C5 2.062(19)
Fe1 C2 2.064(16)
Fe1 C3 2.076(17)
Fe1 C4 2.083(18)
Fe1 C6 2.110(19)
Fe1 P2 2.187(6)
Fe1 P1 2.207(5)
Fe2 C1 1.883(15)
Fe2 C34 2.017(19)
Fe2 C37 2.056(17)
Fe2 C33 2.112(18)
Fe2 C36 2.14(2)
Fe2 C35 2.14(2)
Fe2 P3 2.170(6)
Fe2 P4 2.183(6)
Fe3 N2 1.926(15)
Fe3 C67 2.03(2)
Fe3 C70 2.04(2)
Fe3 C68 2.07(2)
Fe3 C69 2.070(18)
Fe3 C66 2.08(2)
Fe3 P5 2.188(6)
Fe3 P6 2.197(5)
Fe4 C65 1.943(12)
Fe4 C99 2.081(15)
Fe4 C101 2.087(16)
Fe4 C98 2.090(16)
Fe4 C100 2.11(2)
Fe4 C97 2.115(16)
Fe4 P7 2.193(6)
Fe4 P8 2.202(5)
P1 C27 1.775(19)
P1 C8 1.78(2)
P1 C21 1.833(15)
P2 C15 1.81(2)
P2 C9 1.840(19)
P2 C7 1.877(17)
P3 C39 1.768(17)
P3 C47 1.810(12)
P3 C41 1.831(17)
P4 C59 1.811(12)
P4 C38 1.826(19)
P4 C53 1.847(12)
P5 C91 1.811(14)
P5 C85 1.849(9)
P5 C71 1.90(3)
P6 C73 1.850(15)
P6 C79 1.858(15)
P6 C72 1.96(3)
P7 C103 1.829(18)
P7 C111 1.836(15)
P7 C105 1.845(17)
P8 C123 1.775(18)
P8 C117 1.828(18)
P8 C102 1.875(15)
P9 F1 1.556(9)
P9 F3 1.560(8)
P9 F2 1.564(8)
P9 F5 1.569(9)
P9 F6 1.573(8)
P9 F4 1.577(9)
P10 F9 1.522(8)
P10 F7 1.525(8)
P10 F11 1.526(8)
P10 F10 1.531(8)
P10 F12 1.534(8)
P10 F8 1.535(8)
F7 F8 1.77(2)
N1 C1 1.192(18)
N2 C65 1.135(17)
C2 C3 1.39(3)
C2 C6 1.43(3)
C2 H2A 0.9300
C3 C4 1.38(3)
C3 H3A 0.9300
C4 C5 1.40(2)
C4 H4A 0.9300
C5 C6 1.41(3)
C5 H5A 0.9300
C6 H6A 0.9300
C7 C8 1.57(3)
C7 H7A 0.9700
C7 H7B 0.9700
C8 H8A 0.9700
C8 H8B 0.9700
C9 C10 1.32(2)
C9 C14 1.46(2)
C10 C11 1.38(3)
C10 H10A 0.9300
C11 C12 1.47(3)
C11 H11A 0.9300
C12 C13 1.30(3)
C12 H12A 0.9300
C13 C14 1.40(3)
C13 H13A 0.9300
C14 H14A 0.9300
C15 C16 1.35(3)
C15 C20 1.45(3)
C16 C17 1.33(3)
C16 H16A 0.9300
C17 C18 1.18(3)
C17 H17A 0.9300
C18 C19 1.41(3)
C18 H18A 0.9300
C19 C20 1.42(3)
C19 H19A 0.9300
C20 H20A 0.9300
C21 C22 1.36(2)
C21 C26 1.36(3)
C22 C23 1.49(2)
C22 H22A 0.9300
C23 C24 1.30(3)
C23 H23A 0.9300
C24 C25 1.35(3)
C24 H24A 0.9300
C25 C26 1.37(3)
C25 H25A 0.9300
C26 H26A 0.9300
C27 C28 1.33(2)
C27 C32 1.40(3)
C28 C29 1.40(3)
C28 H28A 0.9300
C29 C30 1.41(3)
C29 H29A 0.9300
C30 C31 1.27(3)
C30 H30A 0.9300
C31 C32 1.47(3)
C31 H31A 0.9300
C32 H32A 0.9300
C33 C37 1.38(3)
C33 C34 1.43(3)
C33 H33A 0.9300
C34 C35 1.49(3)
C34 H34A 0.9300
C35 C36 1.36(3)
C35 H35A 0.9300
C36 C37 1.48(3)
C36 H36A 0.9300
C37 H37A 0.9300
C38 C39 1.58(2)
C38 H38A 0.9700
C38 H38B 0.9700
C39 C40 1.58(2)
C39 H39A 0.9800
C40 H40A 0.9600
C40 H40B 0.9600
C40 H40C 0.9600
C41 C42 1.362(19)
C41 C46 1.38(2)
C42 C43 1.42(2)
C42 H42A 0.9300
C43 C44 1.32(2)
C43 H43A 0.9300
C44 C45 1.34(3)
C44 H44A 0.9300
C45 C46 1.42(2)
C45 H45A 0.9300
C46 H46A 0.9300
C47 C48 1.3900
C47 C52 1.3900
C48 C49 1.3900
C48 H48A 0.9300
C49 C50 1.3900
C49 H49A 0.9300
C50 C51 1.3900
C50 H50A 0.9300
C51 C52 1.3900
C51 H51A 0.9300
C52 H52A 0.9300
C53 C54 1.3900
C53 C58 1.3900
C54 C55 1.3900
C54 H54A 0.9300
C55 C56 1.3900
C55 H55A 0.9300
C56 C57 1.3900
C56 H56A 0.9300
C57 C58 1.3900
C57 H57A 0.9300
C58 H58A 0.9300
C59 C60 1.3900
C59 C64 1.3900
C60 C61 1.3900
C60 H60A 0.9300
C61 C62 1.3900
C61 H61A 0.9300
C62 C63 1.3900
C62 H62A 0.9300
C63 C64 1.3900
C63 H63A 0.9300
C64 H64A 0.9300
C66 C67 1.33(3)
C66 C70 1.44(3)
C66 H66A 0.9300
C67 C68 1.38(3)
C67 H67A 0.9300
C68 C69 1.38(3)
C68 H68A 0.9300
C69 C70 1.34(3)
C69 H69A 0.9300
C70 H70A 0.9300
C71 C72 1.30(3)
C71 H71A 0.9700
C71 H71B 0.9700
C72 H72A 0.9700
C72 H72B 0.9700
C73 C74 1.33(3)
C73 C78 1.345(19)
C74 C75 1.47(3)
C74 H74A 0.9300
C75 C76 1.27(3)
C75 H75A 0.9300
C76 C77 1.24(3)
C76 H76A 0.9300
C77 C78 1.379(18)
C77 H77A 0.9300
C78 H78A 0.9300
C79 C84 1.35(2)
C79 C80 1.39(2)
C80 C81 1.45(2)
C80 H80A 0.9300
C81 C82 1.32(3)
C81 H81A 0.9300
C82 C83 1.33(2)
C82 H82A 0.9300
C83 C84 1.367(17)
C83 H83A 0.9300
C84 H84A 0.9300
C85 C86 1.3900
C85 C90 1.3900
C86 C87 1.3900
C86 H86A 0.9300
C87 C88 1.3900
C87 H87A 0.9300
C88 C89 1.3900
C88 H88A 0.9300
C89 C90 1.3900
C89 H89A 0.9300
C90 H90A 0.9300
C91 C96 1.31(2)
C91 C92 1.40(2)
C92 C93 1.41(3)
C92 H92A 0.9300
C93 C94 1.30(3)
C93 H93A 0.9300
C94 C95 1.30(3)
C94 H94A 0.9300
C95 C96 1.42(2)
C95 H95A 0.9300
C96 H96A 0.9300
C97 C98 1.35(3)
C97 C101 1.42(3)
C97 H97A 0.9300
C98 C99 1.36(3)
C98 H98A 0.9300
C99 C100 1.40(3)
C99 H99A 0.9300
C100 C101 1.51(3)
C100 H10B 0.9300
C101 H10C 0.9300
C102 C103 1.44(2)
C102 H10D 0.9700
C102 H10E 0.9700
C103 C104 1.520(11)
C103 H10F 0.9800
C104 H10G 0.9600
C104 H10H 0.9600
C104 H10I 0.9600
C105 C110 1.30(3)
C105 C106 1.43(3)
C106 C107 1.42(3)
C106 H10J 0.9300
C107 C108 1.53(3)
C107 H10K 0.9300
C108 C109 1.34(3)
C108 H10L 0.9300
C109 C110 1.42(3)
C109 H10M 0.9300
C110 H11B 0.9300
C111 C116 1.26(3)
C111 C112 1.51(2)
C112 C113 1.36(3)
C112 H11C 0.9300
C113 C114 1.33(3)
C113 H11D 0.9300
C114 C115 1.40(3)
C114 H11E 0.9300
C115 C116 1.45(3)
C115 H11F 0.9300
C116 H11G 0.9300
C117 C118 1.35(2)
C117 C122 1.47(2)
C118 C119 1.30(3)
C118 H11H 0.9300
C119 C120 1.43(3)
C119 H11I 0.9300
C120 C121 1.34(3)
C120 H12B 0.9300
C121 C122 1.33(3)
C121 H12C 0.9300
C122 H12D 0.9300
C123 C124 1.44(3)
C123 C128 1.45(2)
C124 C125 1.27(3)
C124 H12E 0.9300
C125 C126 1.43(3)
C125 H12G 0.9300
C126 C127 1.31(3)
C126 H12H 0.9300
C127 C128 1.41(3)
C127 H12I 0.9300
C128 H12J 0.9300
O1 C129 1.440(10)
O1 C131 1.461(10)
C129 C130 1.508(10)
C129 H12K 0.9700
C129 H12L 0.9700
C130 H13B 0.9600
C130 H13C 0.9600
C130 H13D 0.9600
C131 C132 1.511(11)
C131 H13E 0.9700
C131 H13F 0.9700
C132 H13G 0.9600
C132 H13H 0.9600
C132 H13I 0.9600
O2 C135 1.444(11)
O2 C133 1.446(11)
C133 C134 1.512(11)
C133 H13J 0.9700
C133 H13K 0.9700
C134 H13L 0.9600
C134 H13M 0.9600
C134 H13N 0.9600
C135 C136 1.512(11)
C135 H13O 0.9700
C135 H13P 0.9700
C136 H13Q 0.9600
C136 H13R 0.9600
C136 H13S 0.9600
